data_7023081
loop_
_publ_author_name
'Young, Paul C.'
'Green, Samantha L. J.'
'Rosair, Georgina M.'
'Lee, Ai-Lan'

_publ_section_title
;
 Deactivation of gold(I) catalysts in the presence of thiols and
 amines--characterisation and catalysis.
;
_journal_issue 26
_journal_name_full 'Dalton transactions (Cambridge, England : 2003)'
_journal_page_first 9645
_journal_page_last 9653
_journal_paper_doi 10.1039/c3dt50653c
_journal_volume 42
_journal_year 2013
_chemical_formula_moiety 'C44 H63 Au2 P2 S, F6 Sb, C0.5 H0.5 Cl1.5'
_chemical_formula_sum 'C44.5 H63.5 Au2 Cl1.5 F6 P2 S Sb'
_chemical_formula_weight 1375.31
_chemical_name_systematic
;
?
;
_space_group_crystal_system monoclinic
_space_group_IT_number 14
_space_group_name_Hall '-P 2yn'
_space_group_name_H-M_alt 'P 1 21/n 1'
_symmetry_space_group_name_Hall '-P 2yn'
_symmetry_space_group_name_H-M 'P 1 21/n 1'
_atom_sites_solution_hydrogens geom
_atom_sites_solution_primary direct
_atom_sites_solution_secondary difmap
_audit_creation_date 2013-04-24
_audit_creation_method
;
Olex2 1.1
(compiled 2011.11.01 svn.r2039, GUI svn.r3906)
;
_cell_angle_alpha 90.00
_cell_angle_beta 96.316(3)
_cell_angle_gamma 90.00
_cell_formula_units_Z 4
_cell_length_a 12.0540(8)
_cell_length_b 30.084(2)
_cell_length_c 13.5903(8)
_cell_measurement_reflns_used 9935
_cell_measurement_temperature 100(2)
_cell_measurement_theta_max 32.748
_cell_measurement_theta_min 2.487
_cell_volume 4898.4(5)
_computing_cell_refinement 'Bruker SAINT'
_computing_data_collection 'Bruker APEX2'
_computing_data_reduction 'SAINT v7.68A (Bruker, 2009)'
_computing_molecular_graphics
;
O. V. Dolomanov, L. J. Bourhis, R. J. Gildea, J. A. K. Howard and H. Puschmann,
OLEX2: a complete structure solution, refinement and analysis program.
J. Appl. Cryst. (2009). 42, 339-341.
;
_computing_publication_material
;
O. V. Dolomanov, L. J. Bourhis, R. J. Gildea, J. A. K. Howard and H. Puschmann,
OLEX2: a complete structure solution, refinement and analysis program.
J. Appl. Cryst. (2009). 42, 339-341.
;
_computing_structure_refinement
;
XL, G.M. Sheldrick, Acta Cryst.
(2008). A64, 112-122
;
_computing_structure_solution 'SHELXS-97 (Sheldrick, 2008)'
_diffrn_ambient_temperature 100.15
_diffrn_measured_fraction_theta_full 0.999
_diffrn_measured_fraction_theta_max 0.986
_diffrn_measurement_device_type 'Bruker APEX-II CCD'
_diffrn_measurement_method '\f and \w scans'
_diffrn_radiation_monochromator graphite
_diffrn_radiation_type 'Mo K\a'
_diffrn_radiation_wavelength 0.71073
_diffrn_reflns_av_R_equivalents 0.0549
_diffrn_reflns_av_unetI/netI 0.0360
_diffrn_reflns_limit_h_max 18
_diffrn_reflns_limit_h_min -18
_diffrn_reflns_limit_k_max 46
_diffrn_reflns_limit_k_min -46
_diffrn_reflns_limit_l_max 20
_diffrn_reflns_limit_l_min -20
_diffrn_reflns_number 136621
_diffrn_reflns_theta_full 25.00
_diffrn_reflns_theta_max 33.32
_diffrn_reflns_theta_min 1.35
_diffrn_source 'fine-focus sealed tube'
_exptl_absorpt_coefficient_mu 6.765
_exptl_absorpt_correction_T_max 0.7465
_exptl_absorpt_correction_T_min 0.6012
_exptl_absorpt_correction_type multi-scan
_exptl_absorpt_process_details
;
SADABS-2008/1 (Bruker,2008) was used for absorption correction.
R(int) was 0.0930 before and 0.0533 after correction.
The Ratio of minimum to maximum transmission is 0.8054.
The \l/2 correction factor is 0.0015.
;
_exptl_crystal_colour colourless
_exptl_crystal_colour_primary colourless
_exptl_crystal_density_diffrn 1.865
_exptl_crystal_density_method 'not measured'
_exptl_crystal_description BLOCK
_exptl_crystal_F_000 2660
_exptl_crystal_size_max 0.38
_exptl_crystal_size_mid 0.32
_exptl_crystal_size_min 0.28
_refine_diff_density_max 4.071
_refine_diff_density_min -4.718
_refine_diff_density_rms 0.184
_refine_ls_extinction_method none
_refine_ls_goodness_of_fit_ref 1.031
_refine_ls_hydrogen_treatment mixed
_refine_ls_matrix_type full
_refine_ls_number_parameters 645
_refine_ls_number_reflns 18696
_refine_ls_number_restraints 130
_refine_ls_restrained_S_all 1.081
_refine_ls_R_factor_all 0.0468
_refine_ls_R_factor_gt 0.0328
_refine_ls_shift/su_max 0.003
_refine_ls_shift/su_mean 0.000
_refine_ls_structure_factor_coef Fsqd
_refine_ls_weighting_details 'calc w=1/[\s^2^(Fo^2^)+(0.0284P)^2^+17.2895P] where P=(Fo^2^+2Fc^2^)/3'
_refine_ls_weighting_scheme calc
_refine_ls_wR_factor_gt 0.0713
_refine_ls_wR_factor_ref 0.0765
_reflns_number_gt 15296
_reflns_number_total 18696
_reflns_threshold_expression >2sigma(I)
_cod_data_source_file c3dt50653c.txt
_cod_data_source_block 4457
_cod_original_formula_sum 'C44.50 H63.50 Au2 Cl1.50 F6 P2 S Sb'
_cod_database_code 7023081

loop_
_space_group_symop_id
_space_group_symop_operation_xyz
1 'x, y, z'
2 '-x+1/2, y+1/2, -z+1/2'
3 '-x, -y, -z'
4 'x-1/2, -y-1/2, z-1/2'

loop_
_atom_site_label
_atom_site_type_symbol
_atom_site_fract_x
_atom_site_fract_y
_atom_site_fract_z
_atom_site_U_iso_or_equiv
_atom_site_adp_type
_atom_site_occupancy
_atom_site_symmetry_multiplicity
_atom_site_calc_flag
_atom_site_refinement_flags
_atom_site_disorder_assembly
_atom_site_disorder_group
Au1 Au 0.654937(10) 0.085889(4) 0.404904(9) 0.01220(3) Uani 1 1 d . . .
Au2 Au 0.664210(11) 0.159019(5) 0.599869(9) 0.01554(3) Uani 1 1 d . . .
S1 S 0.68896(9) 0.08316(3) 0.57614(6) 0.02021(18) Uani 1 1 d . A .
P1 P 0.64160(8) 0.08663(3) 0.23619(6) 0.01329(15) Uani 1 1 d . . .
P2 P 0.65923(8) 0.23450(3) 0.61817(7) 0.01796(18) Uani 1 1 d . . .
C1 C 0.8435(4) 0.07857(15) 0.5976(4) 0.0382(13) Uani 1 1 d D . .
H1AA H 0.8763 0.1013 0.5567 0.046 Uiso 0.514(8) 1 calc PR A 1
H1AB H 0.8674 0.0858 0.6679 0.046 Uiso 0.514(8) 1 calc PR A 1
C2A C 0.8940(6) 0.0315(2) 0.5737(5) 0.0191(15) Uani 0.514(8) 1 d PD A 1
H2AA H 0.8534 0.0191 0.5126 0.029 Uiso 0.514(8) 1 calc PR A 1
H2AB H 0.9737 0.0346 0.5636 0.029 Uiso 0.514(8) 1 calc PR A 1
C3A C 0.8818(7) 0.0005(2) 0.6613(5) 0.0227(17) Uani 0.514(8) 1 d PD A 1
H3AA H 0.8045 0.0025 0.6791 0.027 Uiso 0.514(8) 1 calc PR A 1
H3AB H 0.9327 0.0106 0.7191 0.027 Uiso 0.514(8) 1 calc PR A 1
C4A C 0.9081(7) -0.0485(3) 0.6391(7) 0.0272(19) Uani 0.514(8) 1 d PD A 1
H4AA H 0.8561 -0.0591 0.5837 0.041 Uiso 0.514(8) 1 calc PR A 1
H4AB H 0.9004 -0.0667 0.6978 0.041 Uiso 0.514(8) 1 calc PR A 1
H4AC H 0.9847 -0.0507 0.6218 0.041 Uiso 0.514(8) 1 calc PR A 1
C5 C 0.7113(4) 0.13912(13) 0.1998(3) 0.0225(8) Uani 1 1 d . . .
C6 C 0.7344(9) 0.1428(2) 0.0920(4) 0.086(3) Uani 1 1 d . . .
H6A H 0.7841 0.1186 0.0765 0.129 Uiso 1 1 calc R . .
H6B H 0.7701 0.1714 0.0815 0.129 Uiso 1 1 calc R . .
H6C H 0.6640 0.1407 0.0488 0.129 Uiso 1 1 calc R . .
C7 C 0.8225(4) 0.14500(15) 0.2656(4) 0.0318(10) Uani 1 1 d . . .
H7A H 0.8101 0.1414 0.3353 0.048 Uiso 1 1 calc R . .
H7B H 0.8523 0.1748 0.2556 0.048 Uiso 1 1 calc R . .
H7C H 0.8760 0.1226 0.2481 0.048 Uiso 1 1 calc R . .
C8 C 0.6341(4) 0.17683(15) 0.2247(5) 0.0490(16) Uani 1 1 d . . .
H8A H 0.5614 0.1735 0.1855 0.073 Uiso 1 1 calc R . .
H8B H 0.6671 0.2054 0.2094 0.073 Uiso 1 1 calc R . .
H8C H 0.6244 0.1757 0.2954 0.073 Uiso 1 1 calc R . .
C9 C 0.7053(3) 0.03371(12) 0.1950(3) 0.0172(6) Uani 1 1 d . . .
C10 C 0.8274(4) 0.03087(15) 0.2414(3) 0.0256(8) Uani 1 1 d . . .
H10A H 0.8723 0.0529 0.2102 0.038 Uiso 1 1 calc R . .
H10B H 0.8565 0.0010 0.2311 0.038 Uiso 1 1 calc R . .
H10C H 0.8313 0.0369 0.3126 0.038 Uiso 1 1 calc R . .
C11 C 0.7006(4) 0.02641(14) 0.0837(3) 0.0255(8) Uani 1 1 d . . .
H11A H 0.6225 0.0251 0.0548 0.038 Uiso 1 1 calc R . .
H11B H 0.7379 -0.0016 0.0709 0.038 Uiso 1 1 calc R . .
H11C H 0.7382 0.0510 0.0539 0.038 Uiso 1 1 calc R . .
C12 C 0.6393(4) -0.00392(14) 0.2388(4) 0.0349(11) Uani 1 1 d . . .
H12A H 0.6476 -0.0015 0.3111 0.052 Uiso 1 1 calc R . .
H12B H 0.6681 -0.0327 0.2195 0.052 Uiso 1 1 calc R . .
H12C H 0.5602 -0.0014 0.2136 0.052 Uiso 1 1 calc R . .
C13 C 0.4996(3) 0.08632(11) 0.1726(2) 0.0155(6) Uani 1 1 d . . .
C14 C 0.4843(4) 0.08937(13) 0.0685(3) 0.0226(8) Uani 1 1 d . . .
H14 H 0.5479 0.0927 0.0336 0.027 Uiso 1 1 calc R . .
C15 C 0.3796(4) 0.08762(14) 0.0154(3) 0.0290(9) Uani 1 1 d . . .
H15 H 0.3717 0.0901 -0.0547 0.035 Uiso 1 1 calc R . .
C16 C 0.2863(4) 0.08220(14) 0.0655(3) 0.0302(10) Uani 1 1 d . . .
H16 H 0.2140 0.0807 0.0299 0.036 Uiso 1 1 calc R . .
C17 C 0.2993(3) 0.07898(13) 0.1680(3) 0.0241(8) Uani 1 1 d . . .
H17 H 0.2351 0.0750 0.2018 0.029 Uiso 1 1 calc R . .
C18 C 0.4041(3) 0.08145(11) 0.2229(3) 0.0162(6) Uani 1 1 d . . .
C19 C 0.4047(3) 0.08057(12) 0.3327(3) 0.0149(6) Uani 1 1 d . . .
C20 C 0.4078(3) 0.04039(12) 0.3847(3) 0.0199(7) Uani 1 1 d . . .
H20 H 0.4166 0.0132 0.3511 0.024 Uiso 1 1 calc R . .
C21 C 0.3979(4) 0.04031(14) 0.4853(3) 0.0303(10) Uani 1 1 d . . .
H21 H 0.4007 0.0129 0.5203 0.036 Uiso 1 1 calc R . .
C22 C 0.3841(4) 0.07978(14) 0.5359(3) 0.0280(9) Uani 1 1 d . . .
H22 H 0.3776 0.0793 0.6049 0.034 Uiso 1 1 calc R . .
C23 C 0.3797(3) 0.11963(13) 0.4850(3) 0.0217(7) Uani 1 1 d . . .
H23 H 0.3692 0.1467 0.5188 0.026 Uiso 1 1 calc R . .
C24 C 0.3906(3) 0.12013(13) 0.3842(3) 0.0199(7) Uani 1 1 d . . .
H24 H 0.3885 0.1477 0.3498 0.024 Uiso 1 1 calc R . .
C25 C 0.7939(3) 0.25490(13) 0.5775(3) 0.0202(7) Uani 1 1 d . . .
C26 C 0.7971(4) 0.24159(15) 0.4685(3) 0.0275(9) Uani 1 1 d . . .
H26A H 0.7738 0.2105 0.4593 0.041 Uiso 1 1 calc R . .
H26B H 0.8733 0.2450 0.4507 0.041 Uiso 1 1 calc R . .
H26C H 0.7464 0.2607 0.4260 0.041 Uiso 1 1 calc R . .
C27 C 0.8862(3) 0.22978(15) 0.6418(3) 0.0267(8) Uani 1 1 d . . .
H27A H 0.8824 0.2370 0.7116 0.040 Uiso 1 1 calc R . .
H27B H 0.9592 0.2386 0.6229 0.040 Uiso 1 1 calc R . .
H27C H 0.8760 0.1977 0.6318 0.040 Uiso 1 1 calc R . .
C28 C 0.8171(4) 0.30466(14) 0.5885(4) 0.0316(10) Uani 1 1 d . . .
H28A H 0.7536 0.3214 0.5560 0.047 Uiso 1 1 calc R . .
H28B H 0.8845 0.3121 0.5577 0.047 Uiso 1 1 calc R . .
H28C H 0.8281 0.3124 0.6590 0.047 Uiso 1 1 calc R . .
C29 C 0.5278(3) 0.25659(15) 0.5475(3) 0.0271(9) Uani 1 1 d . . .
C30 C 0.5106(4) 0.23448(16) 0.4449(3) 0.0312(10) Uani 1 1 d . . .
H30A H 0.5638 0.2469 0.4028 0.047 Uiso 1 1 calc R . .
H30B H 0.4343 0.2401 0.4146 0.047 Uiso 1 1 calc R . .
H30C H 0.5226 0.2024 0.4520 0.047 Uiso 1 1 calc R . .
C31 C 0.5201(4) 0.30688(16) 0.5333(4) 0.0415(13) Uani 1 1 d . . .
H31A H 0.5224 0.3214 0.5980 0.062 Uiso 1 1 calc R . .
H31B H 0.4499 0.3143 0.4933 0.062 Uiso 1 1 calc R . .
H31C H 0.5830 0.3172 0.4994 0.062 Uiso 1 1 calc R . .
C32 C 0.4330(4) 0.24068(18) 0.6070(4) 0.0388(12) Uani 1 1 d . . .
H32A H 0.4417 0.2088 0.6208 0.058 Uiso 1 1 calc R . .
H32B H 0.3607 0.2460 0.5684 0.058 Uiso 1 1 calc R . .
H32C H 0.4366 0.2571 0.6696 0.058 Uiso 1 1 calc R . .
C33 C 0.6547(3) 0.25456(17) 0.7455(3) 0.0285(9) Uani 1 1 d . . .
C34 C 0.6520(4) 0.30079(19) 0.7623(4) 0.0393(12) Uani 1 1 d . . .
H34 H 0.6594 0.3206 0.7090 0.047 Uiso 1 1 calc R . .
C35 C 0.6385(4) 0.3180(2) 0.8553(5) 0.057(2) Uani 1 1 d . . .
H35 H 0.6371 0.3493 0.8651 0.068 Uiso 1 1 calc R . .
C36 C 0.6271(5) 0.2895(3) 0.9336(5) 0.065(2) Uani 1 1 d . . .
H36 H 0.6166 0.3010 0.9970 0.077 Uiso 1 1 calc R . .
C37 C 0.6310(4) 0.2438(3) 0.9185(4) 0.0522(18) Uani 1 1 d . . .
H37 H 0.6239 0.2245 0.9727 0.063 Uiso 1 1 calc R . .
C38 C 0.6452(3) 0.22541(19) 0.8257(3) 0.0338(11) Uani 1 1 d . . .
C39 C 0.6504(4) 0.1760(2) 0.8211(3) 0.0367(12) Uani 1 1 d . . .
C40 C 0.7530(5) 0.15479(18) 0.8315(3) 0.0364(12) Uani 1 1 d . . .
H40 H 0.8193 0.1721 0.8353 0.044 Uiso 1 1 calc R . .
C41 C 0.7612(6) 0.1082(2) 0.8364(3) 0.0504(16) Uani 1 1 d . . .
H41 H 0.8322 0.0941 0.8439 0.060 Uiso 1 1 calc R . .
C42 C 0.6650(8) 0.0832(2) 0.8303(4) 0.067(2) Uani 1 1 d . . .
H42 H 0.6697 0.0517 0.8342 0.080 Uiso 1 1 calc R . .
C43 C 0.5616(8) 0.1036(3) 0.8185(4) 0.080(3) Uani 1 1 d . . .
H43 H 0.4958 0.0860 0.8124 0.096 Uiso 1 1 calc R . .
C44 C 0.5529(5) 0.1501(3) 0.8153(3) 0.057(2) Uani 1 1 d . . .
H44 H 0.4817 0.1640 0.8093 0.068 Uiso 1 1 calc R . .
Sb1 Sb 0.15147(2) 0.141109(11) 0.74834(3) 0.03293(7) Uani 1 1 d D . .
F1A F 0.2965(4) 0.1250(3) 0.7356(6) 0.0396(19) Uani 0.555(15) 1 d PD B 1
F6A F 0.2028(13) 0.1584(6) 0.8787(9) 0.063(4) Uani 0.555(15) 1 d PD B 1
F3A F 0.0067(8) 0.1507(5) 0.7799(11) 0.043(3) Uani 0.555(15) 1 d PD B 1
F5A F 0.0957(13) 0.1206(7) 0.6264(9) 0.114(7) Uani 0.555(15) 1 d PD B 1
F2A F 0.1625(13) 0.1985(4) 0.7082(12) 0.094(5) Uani 0.555(15) 1 d PD B 1
F4A F 0.1334(7) 0.0817(2) 0.8060(9) 0.069(3) Uani 0.555(15) 1 d PD B 1
F1B F 0.2924(7) 0.1488(6) 0.6894(9) 0.068(5) Uani 0.445(15) 1 d PD B 2
F4B F 0.1685(12) 0.0824(3) 0.7412(14) 0.094(6) Uani 0.445(15) 1 d PD B 2
F5B F 0.0861(16) 0.1399(5) 0.6136(9) 0.052(3) Uani 0.445(15) 1 d PD B 2
F6B F 0.2247(17) 0.1480(7) 0.8713(10) 0.068(5) Uani 0.445(15) 1 d PD B 2
F2B F 0.1457(14) 0.2033(3) 0.7347(11) 0.060(5) Uani 0.445(15) 1 d PD B 2
F3B F 0.0112(11) 0.1406(7) 0.7897(15) 0.066(6) Uani 0.445(15) 1 d PD B 2
Cl1 Cl -0.01535(18) 0.08157(8) 1.02322(18) 0.0568(5) Uani 0.75 1 d PD C 1
Cl2 Cl -0.0650(5) 0.00657(11) 0.9315(6) 0.0321(12) Uani 0.400(11) 1 d PD . 1
C1S C 0.0234(7) 0.0315(2) 0.9752(6) 0.033(2) Uani 0.50 1 d PD . .
H1S H 0.0822 0.0356 0.9295 0.040 Uiso 0.50 1 calc PR C 1
Cl2A Cl -0.0943(3) 0.00975(13) 0.8911(4) 0.0133(11) Uani 0.350(11) 1 d P C -2
C2B C 0.8634(7) 0.0299(2) 0.6293(6) 0.0198(17) Uani 0.486(8) 1 d PD A 2
H2BA H 0.9379 0.0268 0.6673 0.030 Uiso 0.486(8) 1 calc PR A 2
H2BB H 0.8064 0.0205 0.6721 0.030 Uiso 0.486(8) 1 calc PR A 2
C3B C 0.8563(6) 0.0011(2) 0.5372(6) 0.0176(15) Uani 0.486(8) 1 d PD A 2
H3BA H 0.9098 0.0122 0.4927 0.021 Uiso 0.486(8) 1 calc PR A 2
H3BB H 0.7803 0.0033 0.5016 0.021 Uiso 0.486(8) 1 calc PR A 2
C4B C 0.8822(7) -0.0477(3) 0.5620(8) 0.027(2) Uani 0.486(8) 1 d PD A 2
H4BA H 0.9555 -0.0498 0.6009 0.041 Uiso 0.486(8) 1 calc PR A 2
H4BB H 0.8829 -0.0646 0.5005 0.041 Uiso 0.486(8) 1 calc PR A 2
H4BC H 0.8250 -0.0597 0.6004 0.041 Uiso 0.486(8) 1 calc PR A 2
H1BC H 0.868(9) 0.093(4) 0.542(9) 0.033 Uiso 0.486(8) 1 d P A 2
H1BD H 0.852(9) 0.101(4) 0.666(8) 0.033 Uiso 0.486(8) 1 d P A 2

loop_
_atom_site_aniso_label
_atom_site_aniso_U_11
_atom_site_aniso_U_22
_atom_site_aniso_U_33
_atom_site_aniso_U_23
_atom_site_aniso_U_13
_atom_site_aniso_U_12
Au1 0.01190(5) 0.01503(6) 0.00956(5) 0.00096(4) 0.00076(4) -0.00044(4)
Au2 0.01798(6) 0.01762(6) 0.01104(5) -0.00152(4) 0.00164(4) -0.00330(5)
S1 0.0322(5) 0.0162(4) 0.0110(3) 0.0018(3) -0.0032(3) -0.0084(4)
P1 0.0173(4) 0.0123(4) 0.0108(3) 0.0006(3) 0.0035(3) 0.0004(3)
P2 0.0163(4) 0.0194(4) 0.0176(4) -0.0074(3) -0.0005(3) 0.0023(3)
C1 0.036(2) 0.019(2) 0.051(3) -0.0003(19) -0.033(2) 0.0002(18)
C2A 0.015(3) 0.026(4) 0.016(3) 0.001(3) 0.000(2) 0.005(3)
C3A 0.022(3) 0.027(4) 0.020(3) 0.005(3) 0.003(3) 0.004(3)
C4A 0.023(4) 0.024(4) 0.035(5) 0.007(3) 0.006(3) 0.005(3)
C5 0.038(2) 0.0140(16) 0.0160(16) 0.0015(12) 0.0037(15) -0.0063(15)
C6 0.185(9) 0.059(4) 0.019(2) -0.009(2) 0.028(4) -0.086(5)
C7 0.0217(19) 0.025(2) 0.049(3) 0.0066(19) 0.0086(19) -0.0077(16)
C8 0.033(3) 0.0100(18) 0.098(5) -0.007(2) -0.019(3) 0.0011(17)
C9 0.0198(16) 0.0153(16) 0.0178(15) -0.0013(12) 0.0079(13) 0.0003(13)
C10 0.026(2) 0.028(2) 0.0227(18) -0.0029(15) 0.0015(15) 0.0087(16)
C11 0.029(2) 0.025(2) 0.0230(18) -0.0094(15) 0.0028(15) 0.0039(16)
C12 0.042(3) 0.0133(17) 0.054(3) 0.0011(18) 0.030(2) 0.0021(17)
C13 0.0222(16) 0.0119(14) 0.0116(13) -0.0017(11) -0.0019(12) 0.0021(13)
C14 0.032(2) 0.0197(18) 0.0149(15) -0.0024(13) -0.0028(14) 0.0055(15)
C15 0.044(3) 0.0229(19) 0.0170(17) -0.0064(14) -0.0099(16) 0.0125(18)
C16 0.033(2) 0.024(2) 0.028(2) -0.0076(16) -0.0198(17) 0.0070(17)
C17 0.0217(18) 0.0208(18) 0.0277(19) -0.0023(15) -0.0062(15) -0.0004(14)
C18 0.0191(16) 0.0107(14) 0.0178(15) 0.0004(12) -0.0025(12) 0.0007(12)
C19 0.0115(14) 0.0155(15) 0.0178(15) -0.0016(12) 0.0017(11) -0.0024(12)
C20 0.0227(18) 0.0140(15) 0.0249(18) 0.0006(13) 0.0116(14) -0.0010(13)
C21 0.048(3) 0.0206(19) 0.026(2) 0.0043(15) 0.0221(19) -0.0015(18)
C22 0.038(2) 0.026(2) 0.0238(19) 0.0000(15) 0.0183(17) -0.0029(17)
C23 0.0230(18) 0.0207(18) 0.0225(17) -0.0077(14) 0.0075(14) -0.0036(14)
C24 0.0224(18) 0.0158(16) 0.0212(17) -0.0009(13) 0.0012(14) 0.0001(13)
C25 0.0201(17) 0.0166(16) 0.0231(17) 0.0003(13) -0.0018(14) 0.0007(13)
C26 0.029(2) 0.029(2) 0.0256(19) -0.0020(16) 0.0071(16) -0.0083(17)
C27 0.0172(17) 0.026(2) 0.037(2) 0.0047(17) 0.0004(16) 0.0017(15)
C28 0.035(2) 0.0157(18) 0.041(3) -0.0016(17) -0.0093(19) -0.0033(16)
C29 0.0211(18) 0.026(2) 0.031(2) -0.0136(16) -0.0073(15) 0.0091(16)
C30 0.028(2) 0.032(2) 0.031(2) -0.0110(18) -0.0106(17) 0.0096(18)
C31 0.032(2) 0.028(2) 0.060(3) -0.017(2) -0.017(2) 0.015(2)
C32 0.0178(19) 0.049(3) 0.048(3) -0.028(2) -0.0039(18) 0.0049(19)
C33 0.0161(17) 0.044(3) 0.0257(19) -0.0196(18) 0.0012(14) -0.0014(17)
C34 0.026(2) 0.046(3) 0.045(3) -0.030(2) -0.002(2) 0.006(2)
C35 0.023(2) 0.080(5) 0.065(4) -0.056(4) -0.005(2) 0.006(3)
C36 0.029(3) 0.126(7) 0.039(3) -0.057(4) 0.004(2) -0.003(3)
C37 0.027(2) 0.107(5) 0.023(2) -0.029(3) 0.0082(18) -0.011(3)
C38 0.0157(17) 0.066(3) 0.0202(18) -0.018(2) 0.0040(14) -0.0100(19)
C39 0.032(2) 0.069(4) 0.0093(15) -0.0055(18) 0.0032(15) -0.026(2)
C40 0.047(3) 0.047(3) 0.0136(17) 0.0046(17) -0.0045(17) -0.024(2)
C41 0.089(5) 0.048(3) 0.0128(18) 0.0060(19) -0.004(2) -0.028(3)
C42 0.115(7) 0.072(4) 0.014(2) 0.006(2) 0.003(3) -0.061(5)
C43 0.110(6) 0.115(6) 0.017(2) -0.008(3) 0.017(3) -0.097(6)
C44 0.049(3) 0.107(5) 0.017(2) -0.016(3) 0.014(2) -0.051(3)
Sb1 0.01959(13) 0.03360(16) 0.04340(17) -0.01772(13) -0.00640(12) 0.00769(11)
F1A 0.023(3) 0.050(4) 0.048(4) -0.010(3) 0.012(2) 0.004(2)
F6A 0.052(6) 0.078(8) 0.052(5) -0.030(5) -0.023(4) 0.018(6)
F3A 0.024(4) 0.064(6) 0.042(5) 0.018(4) 0.012(3) 0.016(4)
F5A 0.055(7) 0.22(2) 0.065(7) -0.096(10) 0.010(6) -0.049(11)
F2A 0.063(6) 0.111(10) 0.111(10) 0.078(8) 0.018(7) -0.001(6)
F4A 0.074(5) 0.021(3) 0.123(8) 0.007(4) 0.059(5) 0.006(3)
F1B 0.033(4) 0.116(12) 0.058(7) -0.044(7) 0.015(4) -0.013(5)
F4B 0.100(10) 0.029(5) 0.150(15) 0.003(6) -0.002(10) 0.026(5)
F5B 0.050(6) 0.068(7) 0.038(5) -0.023(4) 0.003(4) -0.021(5)
F6B 0.061(9) 0.088(11) 0.045(7) 0.012(7) -0.034(6) 0.030(7)
F2B 0.083(10) 0.016(4) 0.074(8) -0.004(4) -0.025(7) -0.021(4)
F3B 0.043(7) 0.105(14) 0.048(7) 0.015(8) -0.001(6) -0.035(8)
Cl1 0.0441(10) 0.0571(12) 0.0700(14) -0.0200(10) 0.0098(10) -0.0031(9)
Cl2 0.037(2) 0.0327(15) 0.028(3) 0.0196(13) 0.010(2) 0.0217(13)
C1S 0.043(5) 0.026(4) 0.035(4) 0.016(4) 0.030(4) 0.023(4)
Cl2A 0.0142(12) 0.0112(13) 0.0129(19) -0.0031(11) -0.0058(12) 0.0011(8)
C2B 0.023(4) 0.019(4) 0.016(3) 0.001(3) -0.002(3) 0.003(3)
C3B 0.014(3) 0.018(3) 0.020(3) 0.001(3) 0.002(3) 0.001(3)
C4B 0.018(4) 0.022(4) 0.042(5) 0.001(4) 0.005(3) 0.004(3)

loop_
_atom_type_symbol
_atom_type_description
_atom_type_scat_dispersion_real
_atom_type_scat_dispersion_imag
_atom_type_scat_source
C C 0.0033 0.0016 'International Tables Vol C Tables 4.2.6.8 and 6.1.1.4'
H H 0.0000 0.0000 'International Tables Vol C Tables 4.2.6.8 and 6.1.1.4'
Au Au -2.0133 8.8022 'International Tables Vol C Tables 4.2.6.8 and 6.1.1.4'
Cl Cl 0.1484 0.1585 'International Tables Vol C Tables 4.2.6.8 and 6.1.1.4'
F F 0.0171 0.0103 'International Tables Vol C Tables 4.2.6.8 and 6.1.1.4'
P P 0.1023 0.0942 'International Tables Vol C Tables 4.2.6.8 and 6.1.1.4'
S S 0.1246 0.1234 'International Tables Vol C Tables 4.2.6.8 and 6.1.1.4'
Sb Sb -0.5866 1.5461 'International Tables Vol C Tables 4.2.6.8 and 6.1.1.4'

loop_
_geom_angle_atom_site_label_1
_geom_angle_atom_site_label_2
_geom_angle_atom_site_label_3
_geom_angle
_geom_angle_site_symmetry_1
_geom_angle_site_symmetry_3
P1 Au1 S1 173.72(4) . .
P2 Au2 S1 173.69(4) . .
Au1 S1 Au2 95.34(3) . .
C1 S1 Au1 102.94(19) . .
C1 S1 Au2 101.10(14) . .
C5 P1 Au1 106.78(12) . .
C9 P1 Au1 107.76(12) . .
C9 P1 C5 115.09(18) . .
C13 P1 Au1 115.68(12) . .
C13 P1 C5 107.56(18) . .
C13 P1 C9 104.28(16) . .
C25 P2 Au2 105.03(12) . .
C25 P2 C29 116.2(2) . .
C29 P2 Au2 109.03(14) . .
C33 P2 Au2 115.61(17) . .
C33 P2 C25 106.63(18) . .
C33 P2 C29 104.71(19) . .
S1 C1 H1AA 108.4 . .
S1 C1 H1AB 108.4 . .
S1 C1 H1BC 104(7) . .
S1 C1 H1BD 95(6) . .
H1AA C1 H1AB 107.4 . .
H1AA C1 H1BC 18.4 . .
H1AA C1 H1BD 92.6 . .
H1AB C1 H1BC 125.2 . .
H1AB C1 H1BD 25.2 . .
C2A C1 S1 115.7(4) . .
C2A C1 H1AA 108.4 . .
C2A C1 H1AB 108.4 . .
C2A C1 H1BC 96(7) . .
C2A C1 H1BD 133(6) . .
C2B C1 S1 103.7(4) . .
C2B C1 H1AA 139.0 . .
C2B C1 H1AB 85.3 . .
C2B C1 C2A 32.5(4) . .
C2B C1 H1BC 128(7) . .
C2B C1 H1BD 110(6) . .
H1BC C1 H1BD 111(9) . .
C1 C2A H2AA 110.1 . .
C1 C2A H2AB 110.1 . .
H2AA C2A H2AB 108.4 . .
C3A C2A C1 108.2(6) . .
C3A C2A H2AA 110.1 . .
C3A C2A H2AB 110.1 . .
C2A C3A H3AA 109.0 . .
C2A C3A H3AB 109.0 . .
C2A C3A C4A 112.9(6) . .
H3AA C3A H3AB 107.8 . .
C4A C3A H3AA 109.0 . .
C4A C3A H3AB 109.0 . .
C6 C5 P1 116.6(3) . .
C6 C5 C7 108.1(5) . .
C6 C5 C8 109.9(5) . .
C7 C5 P1 109.2(3) . .
C8 C5 P1 105.3(3) . .
C8 C5 C7 107.3(4) . .
C5 C6 H6A 109.5 . .
C5 C6 H6B 109.5 . .
C5 C6 H6C 109.5 . .
H6A C6 H6B 109.5 . .
H6A C6 H6C 109.5 . .
H6B C6 H6C 109.5 . .
C5 C7 H7A 109.5 . .
C5 C7 H7B 109.5 . .
C5 C7 H7C 109.5 . .
H7A C7 H7B 109.5 . .
H7A C7 H7C 109.5 . .
H7B C7 H7C 109.5 . .
C5 C8 H8A 109.5 . .
C5 C8 H8B 109.5 . .
C5 C8 H8C 109.5 . .
H8A C8 H8B 109.5 . .
H8A C8 H8C 109.5 . .
H8B C8 H8C 109.5 . .
C10 C9 P1 109.2(3) . .
C10 C9 C12 108.2(4) . .
C11 C9 P1 116.5(3) . .
C11 C9 C10 109.2(3) . .
C11 C9 C12 108.2(3) . .
C12 C9 P1 105.2(2) . .
C9 C10 H10A 109.5 . .
C9 C10 H10B 109.5 . .
C9 C10 H10C 109.5 . .
H10A C10 H10B 109.5 . .
H10A C10 H10C 109.5 . .
H10B C10 H10C 109.5 . .
C9 C11 H11A 109.5 . .
C9 C11 H11B 109.5 . .
C9 C11 H11C 109.5 . .
H11A C11 H11B 109.5 . .
H11A C11 H11C 109.5 . .
H11B C11 H11C 109.5 . .
C9 C12 H12A 109.5 . .
C9 C12 H12B 109.5 . .
C9 C12 H12C 109.5 . .
H12A C12 H12B 109.5 . .
H12A C12 H12C 109.5 . .
H12B C12 H12C 109.5 . .
C14 C13 P1 119.1(3) . .
C18 C13 P1 122.9(3) . .
C18 C13 C14 118.0(3) . .
C13 C14 H14 118.9 . .
C15 C14 C13 122.1(4) . .
C15 C14 H14 118.9 . .
C14 C15 H15 120.3 . .
C14 C15 C16 119.4(4) . .
C16 C15 H15 120.3 . .
C15 C16 H16 120.2 . .
C15 C16 C17 119.5(4) . .
C17 C16 H16 120.2 . .
C16 C17 H17 119.1 . .
C16 C17 C18 121.8(4) . .
C18 C17 H17 119.1 . .
C13 C18 C19 124.9(3) . .
C17 C18 C13 119.1(3) . .
C17 C18 C19 115.9(3) . .
C20 C19 C18 121.2(3) . .
C20 C19 C24 118.7(3) . .
C24 C19 C18 119.8(3) . .
C19 C20 H20 120.0 . .
C21 C20 C19 120.0(4) . .
C21 C20 H20 120.0 . .
C20 C21 H21 119.5 . .
C20 C21 C22 120.9(4) . .
C22 C21 H21 119.5 . .
C21 C22 H22 120.2 . .
C23 C22 C21 119.5(4) . .
C23 C22 H22 120.2 . .
C22 C23 H23 120.0 . .
C22 C23 C24 120.0(4) . .
C24 C23 H23 120.0 . .
C19 C24 H24 119.6 . .
C23 C24 C19 120.8(4) . .
C23 C24 H24 119.6 . .
C26 C25 P2 108.2(3) . .
C27 C25 P2 105.6(3) . .
C27 C25 C26 109.0(3) . .
C28 C25 P2 116.6(3) . .
C28 C25 C26 109.0(3) . .
C28 C25 C27 108.2(3) . .
C25 C26 H26A 109.5 . .
C25 C26 H26B 109.5 . .
C25 C26 H26C 109.5 . .
H26A C26 H26B 109.5 . .
H26A C26 H26C 109.5 . .
H26B C26 H26C 109.5 . .
C25 C27 H27A 109.5 . .
C25 C27 H27B 109.5 . .
C25 C27 H27C 109.5 . .
H27A C27 H27B 109.5 . .
H27A C27 H27C 109.5 . .
H27B C27 H27C 109.5 . .
C25 C28 H28A 109.5 . .
C25 C28 H28B 109.5 . .
C25 C28 H28C 109.5 . .
H28A C28 H28B 109.5 . .
H28A C28 H28C 109.5 . .
H28B C28 H28C 109.5 . .
C30 C29 P2 109.4(3) . .
C30 C29 C32 107.8(4) . .
C31 C29 P2 116.8(3) . .
C31 C29 C30 108.3(4) . .
C31 C29 C32 109.6(4) . .
C32 C29 P2 104.6(3) . .
C29 C30 H30A 109.5 . .
C29 C30 H30B 109.5 . .
C29 C30 H30C 109.5 . .
H30A C30 H30B 109.5 . .
H30A C30 H30C 109.5 . .
H30B C30 H30C 109.5 . .
C29 C31 H31A 109.5 . .
C29 C31 H31B 109.5 . .
C29 C31 H31C 109.5 . .
H31A C31 H31B 109.5 . .
H31A C31 H31C 109.5 . .
H31B C31 H31C 109.5 . .
C29 C32 H32A 109.5 . .
C29 C32 H32B 109.5 . .
C29 C32 H32C 109.5 . .
H32A C32 H32B 109.5 . .
H32A C32 H32C 109.5 . .
H32B C32 H32C 109.5 . .
C34 C33 P2 118.6(4) . .
C34 C33 C38 118.8(4) . .
C38 C33 P2 122.3(4) . .
C33 C34 H34 119.3 . .
C35 C34 C33 121.4(6) . .
C35 C34 H34 119.3 . .
C34 C35 H35 120.0 . .
C36 C35 C34 119.9(6) . .
C36 C35 H35 120.0 . .
C35 C36 H36 120.3 . .
C35 C36 C37 119.4(5) . .
C37 C36 H36 120.3 . .
C36 C37 H37 119.0 . .
C36 C37 C38 122.1(6) . .
C38 C37 H37 119.0 . .
C33 C38 C39 125.5(4) . .
C37 C38 C33 118.4(5) . .
C37 C38 C39 116.1(5) . .
C40 C39 C38 119.8(4) . .
C40 C39 C44 118.8(6) . .
C44 C39 C38 121.2(6) . .
C39 C40 H40 119.3 . .
C39 C40 C41 121.4(5) . .
C41 C40 H40 119.3 . .
C40 C41 H41 120.4 . .
C42 C41 C40 119.2(7) . .
C42 C41 H41 120.4 . .
C41 C42 H42 119.8 . .
C41 C42 C43 120.4(7) . .
C43 C42 H42 119.8 . .
C42 C43 H43 119.7 . .
C42 C43 C44 120.7(6) . .
C44 C43 H43 119.7 . .
C39 C44 H44 120.2 . .
C43 C44 C39 119.5(7) . .
C43 C44 H44 120.2 . .
F1A Sb1 F6A 86.8(5) . .
F1A Sb1 F3A 170.1(5) . .
F1A Sb1 F4A 87.0(3) . .
F1A Sb1 F1B 28.6(4) . .
F1A Sb1 F5B 101.6(6) . .
F1A Sb1 F2B 106.1(6) . .
F1A Sb1 F3B 160.2(6) . .
F6A Sb1 F4A 85.2(6) . .
F6A Sb1 F1B 98.1(6) . .
F6A Sb1 F5B 164.5(6) . .
F3A Sb1 F6A 87.7(6) . .
F3A Sb1 F4A 84.3(5) . .
F3A Sb1 F1B 161.1(7) . .
F3A Sb1 F5B 85.7(8) . .
F3A Sb1 F2B 81.0(8) . .
F5A Sb1 F1A 94.8(5) . .
F5A Sb1 F6A 175.3(8) . .
F5A Sb1 F3A 90.0(7) . .
F5A Sb1 F4A 90.5(6) . .
F5A Sb1 F1B 85.3(6) . .
F5A Sb1 F5B 18.7(8) . .
F5A Sb1 F2B 104.0(8) . .
F5A Sb1 F3B 90.9(9) . .
F2A Sb1 F1A 96.9(5) . .
F2A Sb1 F6A 89.6(7) . .
F2A Sb1 F3A 91.3(6) . .
F2A Sb1 F5A 94.6(7) . .
F2A Sb1 F4A 173.3(5) . .
F2A Sb1 F1B 70.8(7) . .
F2A Sb1 F5B 76.5(7) . .
F2A Sb1 F2B 14.0(8) . .
F2A Sb1 F3B 101.5(9) . .
F1B Sb1 F4A 114.0(5) . .
F4B Sb1 F1A 67.5(5) . .
F4B Sb1 F6A 107.3(7) . .
F4B Sb1 F3A 106.4(7) . .
F4B Sb1 F5A 69.4(7) . .
F4B Sb1 F2A 155.7(7) . .
F4B Sb1 F4A 31.0(5) . .
F4B Sb1 F1B 89.1(5) . .
F4B Sb1 F5B 88.1(6) . .
F4B Sb1 F6B 96.7(8) . .
F4B Sb1 F2B 169.7(7) . .
F4B Sb1 F3B 97.1(7) . .
F5B Sb1 F4A 108.1(5) . .
F5B Sb1 F1B 84.0(7) . .
F6B Sb1 F1A 75.3(7) . .
F6B Sb1 F6A 13.1(8) . .
F6B Sb1 F3A 98.2(9) . .
F6B Sb1 F5A 165.5(8) . .
F6B Sb1 F2A 97.1(9) . .
F6B Sb1 F4A 78.6(8) . .
F6B Sb1 F1B 90.4(8) . .
F6B Sb1 F5B 172.6(10) . .
F6B Sb1 F2B 89.1(7) . .
F6B Sb1 F3B 95.2(8) . .
F2B Sb1 F6A 79.8(7) . .
F2B Sb1 F4A 159.3(5) . .
F2B Sb1 F1B 82.4(6) . .
F2B Sb1 F5B 85.3(6) . .
F3B Sb1 F6A 86.1(9) . .
F3B Sb1 F3A 10.3(10) . .
F3B Sb1 F4A 74.0(7) . .
F3B Sb1 F1B 171.1(7) . .
F3B Sb1 F5B 89.8(8) . .
F3B Sb1 F2B 90.8(7) . .
C1S Cl2 Cl2 36.1(3) 3_557 3_557
C1S Cl2 Cl2 48.0(4) . 3_557
C1S Cl2 C1S 84.1(6) . 3_557
Cl1 C1S Cl2 111.5(5) . 3_557
Cl1 C1S H1S 111.5 . .
Cl1 C1S Cl2A 108.8(4) . .
Cl2 C1S Cl1 114.1(5) . .
Cl2 C1S Cl2 95.9(6) . 3_557
Cl2 C1S H1S 111.5 3_557 .
Cl2 C1S H1S 111.5 . .
Cl2 C1S Cl2A 111.0(6) 3_557 .
Cl2 C1S Cl2A 15.37(17) . .
Cl2A C1S H1S 102.1 . .
C1 C2B H2BA 109.9 . .
C1 C2B H2BB 109.9 . .
H2BA C2B H2BB 108.3 . .
C3B C2B C1 108.7(6) . .
C3B C2B H2BA 109.9 . .
C3B C2B H2BB 109.9 . .
C2B C3B H3BA 109.2 . .
C2B C3B H3BB 109.2 . .
C2B C3B C4B 112.0(7) . .
H3BA C3B H3BB 107.9 . .
C4B C3B H3BA 109.2 . .
C4B C3B H3BB 109.2 . .
C3B C4B H4BA 109.5 . .
C3B C4B H4BB 109.5 . .
C3B C4B H4BC 109.5 . .
H4BA C4B H4BB 109.5 . .
H4BA C4B H4BC 109.5 . .
H4BB C4B H4BC 109.5 . .

loop_
_geom_bond_atom_site_label_1
_geom_bond_atom_site_label_2
_geom_bond_distance
_geom_bond_site_symmetry_2
Au1 S1 2.3196(9) .
Au1 P1 2.2810(9) .
Au2 S1 2.3285(10) .
Au2 P2 2.2858(10) .
S1 C1 1.859(5) .
P1 C5 1.880(4) .
P1 C9 1.880(4) .
P1 C13 1.830(4) .
P2 C25 1.874(4) .
P2 C29 1.882(4) .
P2 C33 1.839(4) .
C1 H1AA 0.9900 .
C1 H1AB 0.9900 .
C1 C2A 1.590(8) .
C1 C2B 1.537(8) .
C1 H1BC 0.95(12) .
C1 H1BD 1.14(11) .
C2A H2AA 0.9900 .
C2A H2AB 0.9900 .
C2A C3A 1.531(9) .
C3A H3AA 0.9900 .
C3A H3AB 0.9900 .
C3A C4A 1.544(10) .
C4A H4AA 0.9800 .
C4A H4AB 0.9800 .
C4A H4AC 0.9800 .
C5 C6 1.524(6) .
C5 C7 1.538(6) .
C5 C8 1.528(7) .
C6 H6A 0.9800 .
C6 H6B 0.9800 .
C6 H6C 0.9800 .
C7 H7A 0.9800 .
C7 H7B 0.9800 .
C7 H7C 0.9800 .
C8 H8A 0.9800 .
C8 H8B 0.9800 .
C8 H8C 0.9800 .
C9 C10 1.539(6) .
C9 C11 1.523(5) .
C9 C12 1.540(5) .
C10 H10A 0.9800 .
C10 H10B 0.9800 .
C10 H10C 0.9800 .
C11 H11A 0.9800 .
C11 H11B 0.9800 .
C11 H11C 0.9800 .
C12 H12A 0.9800 .
C12 H12B 0.9800 .
C12 H12C 0.9800 .
C13 C14 1.410(5) .
C13 C18 1.410(5) .
C14 H14 0.9500 .
C14 C15 1.384(6) .
C15 H15 0.9500 .
C15 C16 1.386(7) .
C16 H16 0.9500 .
C16 C17 1.389(6) .
C17 H17 0.9500 .
C17 C18 1.396(5) .
C18 C19 1.492(5) .
C19 C20 1.399(5) .
C19 C24 1.400(5) .
C20 H20 0.9500 .
C20 C21 1.385(5) .
C21 H21 0.9500 .
C21 C22 1.391(6) .
C22 H22 0.9500 .
C22 C23 1.382(6) .
C23 H23 0.9500 .
C23 C24 1.390(5) .
C24 H24 0.9500 .
C25 C26 1.540(6) .
C25 C27 1.536(6) .
C25 C28 1.527(6) .
C26 H26A 0.9800 .
C26 H26B 0.9800 .
C26 H26C 0.9800 .
C27 H27A 0.9800 .
C27 H27B 0.9800 .
C27 H27C 0.9800 .
C28 H28A 0.9800 .
C28 H28B 0.9800 .
C28 H28C 0.9800 .
C29 C30 1.538(6) .
C29 C31 1.527(7) .
C29 C32 1.547(7) .
C30 H30A 0.9800 .
C30 H30B 0.9800 .
C30 H30C 0.9800 .
C31 H31A 0.9800 .
C31 H31B 0.9800 .
C31 H31C 0.9800 .
C32 H32A 0.9800 .
C32 H32B 0.9800 .
C32 H32C 0.9800 .
C33 C34 1.410(7) .
C33 C38 1.413(7) .
C34 H34 0.9500 .
C34 C35 1.392(7) .
C35 H35 0.9500 .
C35 C36 1.385(11) .
C36 H36 0.9500 .
C36 C37 1.390(11) .
C37 H37 0.9500 .
C37 C38 1.406(6) .
C38 C39 1.488(8) .
C39 C40 1.386(8) .
C39 C44 1.406(7) .
C40 H40 0.9500 .
C40 C41 1.407(8) .
C41 H41 0.9500 .
C41 C42 1.377(9) .
C42 H42 0.9500 .
C42 C43 1.384(12) .
C43 H43 0.9500 .
C43 C44 1.404(11) .
C44 H44 0.9500 .
Sb1 F1A 1.840(5) .
Sb1 F6A 1.885(9) .
Sb1 F3A 1.865(8) .
Sb1 F5A 1.826(9) .
Sb1 F2A 1.819(10) .
Sb1 F4A 1.973(6) .
Sb1 F1B 1.970(8) .
Sb1 F4B 1.781(8) .
Sb1 F5B 1.913(11) .
Sb1 F6B 1.814(11) .
Sb1 F2B 1.881(9) .
Sb1 F3B 1.840(11) .
Cl1 C1S 1.726(7) .
Cl2 Cl2 2.333(17) 3_557
Cl2 C1S 1.742(9) 3_557
Cl2 C1S 1.383(11) .
C1S Cl2 1.742(9) 3_557
C1S H1S 1.0000 .
C1S Cl2A 1.841(10) .
C2B H2BA 0.9900 .
C2B H2BB 0.9900 .
C2B C3B 1.517(11) .
C3B H3BA 0.9900 .
C3B H3BB 0.9900 .
C3B C4B 1.529(10) .
C4B H4BA 0.9800 .
C4B H4BB 0.9800 .
C4B H4BC 0.9800 .
